data_2235726
loop_
_publ_author_name
'Islam, M. A. A. A. A.'
'Reza, M. S.'
'Tarafder, M. T. H.'
'Sheikh, M. C.'
'Zangrando, E.'

_publ_section_title
;
 Bis[benzyl
 <i>N</i>'-(3-phenylprop-2-enylidene)dithiocarbazato-\k^2^<i>N</i>',<i>S</i>]mercury(II)
;
_journal_issue 7
_journal_name_full 'Acta Crystallographica Section E'
_journal_page_first m924
_journal_page_last m925
_journal_paper_doi 10.1107/S1600536812025901
_journal_volume 68
_journal_year 2012
_chemical_formula_iupac '[Hg (C17 H15 N2 S2)2]'
_chemical_formula_moiety 'C34 H30 Hg N4 S4'
_chemical_formula_sum 'C34 H30 Hg N4 S4'
_chemical_formula_weight 823.49
_chemical_melting_point_gt 472
_chemical_melting_point_lt 473
_chemical_name_systematic
;
Bis[benzyl <i>N'</i>-(3-phenylprop-2-enylidene)dithiocarbazato-\k^2^
<i>N</i>',<i>S</i>]mercury(II)
;
_space_group_IT_number 60
_symmetry_cell_setting orthorhombic
_symmetry_space_group_name_Hall '-P 2n 2ab'
_symmetry_space_group_name_H-M 'P b c n'
_atom_sites_solution_hydrogens geom
_atom_sites_solution_primary direct
_atom_sites_solution_secondary difmap
_cell_angle_alpha 90.0000
_cell_angle_beta 90.0000
_cell_angle_gamma 90.0000
_cell_formula_units_Z 4
_cell_length_a 36.3639(6)
_cell_length_b 10.11949(10)
_cell_length_c 8.77097(10)
_cell_measurement_reflns_used 33993
_cell_measurement_temperature 173
_cell_measurement_theta_max 68.25
_cell_measurement_theta_min 3.65
_cell_volume 3227.58(7)
_computing_cell_refinement 'RAPID-AUTO (Rigaku, 1995)'
_computing_data_collection 'RAPID-AUTO (Rigaku, 1995)'
_computing_data_reduction 'RAPID-AUTO (Rigaku, 1995)'
_computing_molecular_graphics 'CrystalStructure (Rigaku, 2010)'
_computing_publication_material 'publCIF (Westrip, 2010)'
_computing_structure_refinement 'SHELXL97 (Sheldrick, 2008)'
_computing_structure_solution 'SHELXS97 (Sheldrick, 2008)'
_diffrn_ambient_temperature 173
_diffrn_detector_area_resol_mean 10.000
_diffrn_measured_fraction_theta_full 1.000
_diffrn_measured_fraction_theta_max 1.000
_diffrn_measurement_device_type 'Rigaku R-AXIS RAPID CCD-detector diffractometer'
_diffrn_measurement_method ' \w scans'
_diffrn_radiation_type 'Cu K\a'
_diffrn_radiation_wavelength 1.54187
_diffrn_reflns_av_R_equivalents 0.1132
_diffrn_reflns_limit_h_max 41
_diffrn_reflns_limit_h_min -43
_diffrn_reflns_limit_k_max 12
_diffrn_reflns_limit_k_min -11
_diffrn_reflns_limit_l_max 10
_diffrn_reflns_limit_l_min -10
_diffrn_reflns_number 33943
_diffrn_reflns_theta_full 68.26
_diffrn_reflns_theta_max 68.25
_diffrn_standards_number 0
_exptl_absorpt_coefficient_mu 11.209
_exptl_absorpt_correction_T_max 0.249
_exptl_absorpt_correction_T_min 0.194
_exptl_absorpt_correction_type multi-scan
_exptl_absorpt_process_details '(ABSCOR; Higashi, 1995)'
_exptl_crystal_colour yellow
_exptl_crystal_density_diffrn 1.695
_exptl_crystal_density_method 'not measured'
_exptl_crystal_description prism
_exptl_crystal_F_000 1624.00
_exptl_crystal_size_max 0.370
_exptl_crystal_size_mid 0.150
_exptl_crystal_size_min 0.130
_refine_diff_density_max 1.760
_refine_diff_density_min -2.040
_refine_ls_extinction_method none
_refine_ls_goodness_of_fit_ref 1.199
_refine_ls_hydrogen_treatment constr
_refine_ls_number_parameters 195
_refine_ls_number_reflns 2957
_refine_ls_number_restraints 0
_refine_ls_R_factor_gt 0.0379
_refine_ls_shift/su_max 0.001
_refine_ls_structure_factor_coef Fsqd
_refine_ls_weighting_details 'w = 1/[\s^2^(Fo^2^)+(0.0485P)^2^+2.6351P] where P=(Fo^2^+2Fc^2^)/3'
_refine_ls_weighting_scheme calc
_refine_ls_wR_factor_ref 0.0972
_reflns_number_gt 2829
_reflns_number_total 2957
_reflns_threshold_expression F^2^>2.0\s(F^2^)
_cod_data_source_file zs2213.cif
_cod_data_source_block I
_cod_database_code 2235726
_cod_database_fobs_code 2235726

loop_
_symmetry_equiv_pos_site_id
_symmetry_equiv_pos_as_xyz
1 +X,+Y,+Z
2 1/2-X,1/2+Y,+Z
3 +X,-Y,1/2+Z
4 1/2-X,1/2-Y,1/2+Z
5 -X,-Y,-Z
6 1/2+X,1/2-Y,-Z
7 -X,+Y,1/2-Z
8 1/2+X,1/2+Y,1/2-Z

loop_
_atom_site_type_symbol
_atom_site_label
_atom_site_fract_x
_atom_site_fract_y
_atom_site_fract_z
_atom_site_U_iso_or_equiv
_atom_site_adp_type
_atom_site_calc_flag
_atom_site_refinement_flags
_atom_site_occupancy
_atom_site_symmetry_multiplicity
Hg Hg 0.5000 0.469781(18) 0.7500 0.02693(12) Uani d . 1.0 4
S S16 0.62936(2) 0.39052(10) 0.66996(11) 0.0407(3) Uani d . 1.0 8
S S18 0.56373(3) 0.50749(11) 0.78335(13) 0.0324(2) Uani d . 1.0 8
N N19 0.56567(6) 0.2929(3) 0.5827(3) 0.0238(6) Uani d . 1.0 8
N N20 0.52759(6) 0.2998(3) 0.5798(3) 0.0230(5) Uani d . 1.0 8
C C2 0.71088(9) 0.2399(4) 0.5613(5) 0.0378(8) Uani d . 1.0 8
C C3 0.74786(9) 0.2696(4) 0.5437(6) 0.0460(10) Uani d . 1.0 8
C C4 0.75868(9) 0.3722(4) 0.4538(5) 0.0389(9) Uani d . 1.0 8
C C5 0.73268(11) 0.4492(5) 0.3839(5) 0.0474(10) Uani d . 1.0 8
C C6 0.69574(10) 0.4202(4) 0.4017(5) 0.0421(9) Uani d . 1.0 8
C C7 0.68432(8) 0.3154(3) 0.4901(4) 0.0264(7) Uani d . 1.0 8
C C8 0.41564(8) 0.1159(3) 0.3608(4) 0.0236(6) Uani d . 1.0 8
C C9 0.39145(8) 0.2117(3) 0.4171(4) 0.0285(7) Uani d . 1.0 8
C C10 0.35438(9) 0.2050(4) 0.3860(4) 0.0335(8) Uani d . 1.0 8
C C11 0.34047(10) 0.1024(4) 0.2978(5) 0.0351(8) Uani d . 1.0 8
C C12 0.36386(15) 0.0076(7) 0.2403(4) 0.0370(11) Uani d . 1.0 8
C C13 0.40136(14) 0.0130(5) 0.2717(5) 0.0330(10) Uani d . 1.0 8
C C14 0.64395(9) 0.2869(4) 0.5117(4) 0.0315(7) Uani d . 1.0 8
C C15 0.45518(8) 0.1197(3) 0.3903(4) 0.0265(7) Uani d . 1.0 8
C C17 0.58149(8) 0.3828(3) 0.6662(4) 0.0244(7) Uani d . 1.0 8
C C21 0.47292(9) 0.2093(3) 0.4763(4) 0.0264(7) Uani d . 1.0 8
C C22 0.51223(10) 0.2110(3) 0.4954(4) 0.0256(7) Uani d . 1.0 8
H H2 0.7038 0.1670 0.6229 0.0453 Uiso calc R 1.0 8
H H3 0.7658 0.2179 0.5949 0.0552 Uiso calc R 1.0 8
H H4 0.7841 0.3903 0.4396 0.0467 Uiso calc R 1.0 8
H H5 0.7400 0.5225 0.3233 0.0568 Uiso calc R 1.0 8
H H6 0.6779 0.4735 0.3520 0.0505 Uiso calc R 1.0 8
H H9 0.4007 0.2822 0.4774 0.0342 Uiso calc R 1.0 8
H H10 0.3383 0.2707 0.4249 0.0402 Uiso calc R 1.0 8
H H11 0.3149 0.0976 0.2773 0.0421 Uiso calc R 1.0 8
H H12 0.3544 -0.0617 0.1788 0.0444 Uiso calc R 1.0 8
H H13 0.4173 -0.0533 0.2327 0.0396 Uiso calc R 1.0 8
H H14A 0.6400 0.1924 0.5358 0.0378 Uiso calc R 1.0 8
H H14B 0.6300 0.3090 0.4182 0.0378 Uiso calc R 1.0 8
H H15 0.4697 0.0526 0.3444 0.0318 Uiso calc R 1.0 8
H H21 0.4588 0.2748 0.5271 0.0317 Uiso calc R 1.0 8
H H22 0.5270 0.1465 0.4457 0.0307 Uiso calc R 1.0 8

loop_
_atom_site_aniso_label
_atom_site_aniso_U_11
_atom_site_aniso_U_22
_atom_site_aniso_U_33
_atom_site_aniso_U_12
_atom_site_aniso_U_13
_atom_site_aniso_U_23
Hg 0.02006(18) 0.02382(18) 0.03692(18) 0.0000 0.00999(6) 0.0000
S16 0.0147(4) 0.0603(6) 0.0470(5) -0.0065(4) -0.0006(4) -0.0233(5)
S18 0.0250(5) 0.0302(4) 0.0418(5) -0.0094(4) 0.0089(5) -0.0114(4)
N19 0.0120(12) 0.0279(13) 0.0317(13) 0.0007(10) 0.0001(10) -0.0032(11)
N20 0.0127(12) 0.0237(12) 0.0325(13) -0.0007(10) 0.0023(10) -0.0015(11)
C2 0.0201(17) 0.0394(19) 0.054(3) -0.0006(14) -0.0029(16) 0.0114(16)
C3 0.019(2) 0.052(3) 0.067(3) 0.0085(16) -0.0066(16) 0.0087(19)
C4 0.0150(17) 0.056(3) 0.046(2) -0.0057(15) 0.0020(14) -0.0027(17)
C5 0.031(3) 0.054(3) 0.057(3) -0.0087(18) 0.0024(18) 0.018(2)
C6 0.0227(18) 0.049(3) 0.055(3) 0.0022(16) -0.0089(16) 0.0142(18)
C7 0.0141(15) 0.0306(15) 0.0345(16) 0.0000(12) -0.0018(12) -0.0061(14)
C8 0.0174(15) 0.0259(15) 0.0274(15) -0.0047(12) 0.0002(12) 0.0032(12)
C9 0.0211(16) 0.0286(16) 0.0359(17) -0.0043(13) 0.0007(13) 0.0000(13)
C10 0.0176(16) 0.0381(18) 0.0449(19) -0.0011(13) 0.0028(14) 0.0050(15)
C11 0.0217(18) 0.047(2) 0.0365(18) -0.0069(15) -0.0034(16) 0.0086(17)
C12 0.027(3) 0.040(3) 0.045(3) -0.012(3) -0.0067(14) -0.0019(14)
C13 0.025(3) 0.033(3) 0.041(2) -0.0034(18) -0.0018(16) -0.0022(15)
C14 0.0144(16) 0.0412(17) 0.0388(18) -0.0012(13) -0.0021(13) -0.0102(16)
C15 0.0185(15) 0.0268(15) 0.0341(16) -0.0007(12) 0.0022(13) -0.0007(13)
C17 0.0148(15) 0.0286(16) 0.0296(15) -0.0026(12) 0.0041(12) -0.0005(12)
C21 0.0159(17) 0.0281(15) 0.0352(16) -0.0004(12) 0.0000(13) -0.0021(13)
C22 0.0190(17) 0.0246(14) 0.0332(17) 0.0009(12) 0.0019(14) -0.0017(14)

loop_
_atom_type_symbol
_atom_type_description
_atom_type_scat_dispersion_real
_atom_type_scat_dispersion_imag
_atom_type_scat_source
C C 0.0181 0.0091
;
International Tables for Crystallography
(1992, Vol. C, Tables 4.2.6.8 and 6.1.1.4)
;
H H 0.0000 0.0000
;
International Tables for Crystallography
(1992, Vol. C, Table 6.1.1.4)
;
Hg Hg -4.2923 7.6849
;
International Tables for Crystallography
(1992, Vol. C, Tables 4.2.6.8 and 6.1.1.4)
;
N N 0.0311 0.0180
;
International Tables for Crystallography
(1992, Vol. C, Tables 4.2.6.8 and 6.1.1.4)
;
S S 0.3331 0.5567
;
International Tables for Crystallography
(1992, Vol. C, Tables 4.2.6.8 and 6.1.1.4)
;

loop_
_geom_angle_atom_site_label_1
_geom_angle_atom_site_label_2
_geom_angle_atom_site_label_3
_geom_angle_site_symmetry_1
_geom_angle_site_symmetry_3
_geom_angle
_geom_angle_publ_flag
S18 Hg S18 . 7_656 161.44(4) no
S18 Hg N20 . . 77.93(6) no
S18 Hg N20 . 7_656 115.59(6) no
S18 Hg N20 7_656 . 115.59(6) no
S18 Hg N20 7_656 7_656 77.93(6) no
N20 Hg N20 . 7_656 92.57(8) no
C14 S16 C17 . . 104.53(15) no
Hg S18 C17 . . 99.93(11) no
N20 N19 C17 . . 114.6(3) no
Hg N20 N19 . . 115.23(17) no
Hg N20 C22 . . 130.6(2) no
N19 N20 C22 . . 114.1(3) no
C3 C2 C7 . . 120.5(4) no
C2 C3 C4 . . 120.7(4) no
C3 C4 C5 . . 119.6(4) no
C4 C5 C6 . . 119.9(4) no
C5 C6 C7 . . 121.3(4) no
C2 C7 C6 . . 118.0(3) no
C2 C7 C14 . . 121.2(3) no
C6 C7 C14 . . 120.7(3) no
C9 C8 C13 . . 118.6(4) no
C9 C8 C15 . . 122.5(3) no
C13 C8 C15 . . 118.9(4) no
C8 C9 C10 . . 120.7(3) no
C9 C10 C11 . . 120.2(4) no
C10 C11 C12 . . 119.9(4) no
C11 C12 C13 . . 120.3(5) no
C8 C13 C12 . . 120.1(5) no
S16 C14 C7 . . 105.7(3) no
C8 C15 C21 . . 126.1(3) no
S16 C17 S18 . . 108.96(17) no
S16 C17 N19 . . 118.9(3) no
S18 C17 N19 . . 132.1(3) no
C15 C21 C22 . . 123.4(3) no
N20 C22 C21 . . 120.3(3) no
C3 C2 H2 . . 119.735 no
C7 C2 H2 . . 119.740 no
C2 C3 H3 . . 119.689 no
C4 C3 H3 . . 119.649 no
C3 C4 H4 . . 120.216 no
C5 C4 H4 . . 120.214 no
C4 C5 H5 . . 120.049 no
C6 C5 H5 . . 120.064 no
C5 C6 H6 . . 119.331 no
C7 C6 H6 . . 119.352 no
C8 C9 H9 . . 119.641 no
C10 C9 H9 . . 119.620 no
C9 C10 H10 . . 119.893 no
C11 C10 H10 . . 119.869 no
C10 C11 H11 . . 120.030 no
C12 C11 H11 . . 120.023 no
C11 C12 H12 . . 119.828 no
C13 C12 H12 . . 119.847 no
C8 C13 H13 . . 119.940 no
C12 C13 H13 . . 119.916 no
S16 C14 H14A . . 110.606 no
S16 C14 H14B . . 110.610 no
C7 C14 H14A . . 110.602 no
C7 C14 H14B . . 110.598 no
H14A C14 H14B . . 108.752 no
C8 C15 H15 . . 116.950 no
C21 C15 H15 . . 116.938 no
C15 C21 H21 . . 118.300 no
C22 C21 H21 . . 118.323 no
N20 C22 H22 . . 119.829 no
C21 C22 H22 . . 119.850 no

loop_
_geom_bond_atom_site_label_1
_geom_bond_atom_site_label_2
_geom_bond_site_symmetry_2
_geom_bond_distance
_geom_bond_publ_flag
Hg S18 . 2.3668(11) yes
Hg S18 7_656 2.3668(11) no
Hg N20 . 2.489(3) yes
Hg N20 7_656 2.489(3) no
S16 C14 . 1.819(4) no
S16 C17 . 1.743(3) no
S18 C17 . 1.751(4) no
N19 N20 . 1.387(3) no
N19 C17 . 1.302(4) no
N20 C22 . 1.291(4) no
C2 C3 . 1.387(5) no
C2 C7 . 1.381(5) no
C3 C4 . 1.362(6) no
C4 C5 . 1.370(6) no
C5 C6 . 1.384(6) no
C6 C7 . 1.378(5) no
C7 C14 . 1.508(5) no
C8 C9 . 1.399(5) no
C8 C13 . 1.402(6) no
C8 C15 . 1.461(5) no
C9 C10 . 1.377(5) no
C10 C11 . 1.390(6) no
C11 C12 . 1.378(7) no
C12 C13 . 1.392(8) no
C15 C21 . 1.344(5) no
C21 C22 . 1.439(5) no
C2 H2 . 0.950 no
C3 H3 . 0.950 no
C4 H4 . 0.950 no
C5 H5 . 0.950 no
C6 H6 . 0.950 no
C9 H9 . 0.950 no
C10 H10 . 0.950 no
C11 H11 . 0.950 no
C12 H12 . 0.950 no
C13 H13 . 0.950 no
C14 H14A . 0.990 no
C14 H14B . 0.990 no
C15 H15 . 0.950 no
C21 H21 . 0.950 no
C22 H22 . 0.950 no

loop_
_geom_hbond_atom_site_label_D
_geom_hbond_atom_site_label_H
_geom_hbond_atom_site_label_A
_geom_hbond_site_symmetry_A
_geom_hbond_distance_DH
_geom_hbond_distance_HA
_geom_hbond_distance_DA
_geom_hbond_angle_DHA
_geom_hbond_publ_flag
C6 H6 S16 3_564 0.95 2.75 3.692(4) 172 yes

loop_
_geom_torsion_atom_site_label_1
_geom_torsion_atom_site_label_2
_geom_torsion_atom_site_label_3
_geom_torsion_atom_site_label_4
_geom_torsion_site_symmetry_1
_geom_torsion_site_symmetry_3
_geom_torsion_site_symmetry_4
_geom_torsion
_geom_torsion_publ_flag
S18 Hg N20 N19 . . . 3.69(13) no
S18 Hg N20 C22 . . . 178.9(2) no
N20 Hg S18 C17 . . . -1.67(7) no
S18 Hg N20 N19 . 7_656 7_656 170.22(12) no
S18 Hg N20 C22 . 7_656 7_656 -14.5(3) no
N20 Hg S18 C17 7_656 . . 85.38(8) no
S18 Hg N20 N19 7_656 . . 170.22(12) no
S18 Hg N20 C22 7_656 . . -14.5(3) no
N20 Hg S18 C17 . 7_656 7_656 85.38(8) no
S18 Hg N20 N19 7_656 7_656 7_656 3.69(13) no
S18 Hg N20 C22 7_656 7_656 7_656 178.9(2) no
N20 Hg S18 C17 7_656 7_656 7_656 -1.67(7) no
N20 Hg N20 N19 . 7_656 7_656 -111.94(15) no
N20 Hg N20 C22 . 7_656 7_656 63.3(2) no
N20 Hg N20 N19 7_656 . . -111.94(15) no
N20 Hg N20 C22 7_656 . . 63.3(2) no
C14 S16 C17 S18 . . . -166.34(16) no
C14 S16 C17 N19 . . . 13.3(3) no
C17 S16 C14 C7 . . . 167.73(17) no
Hg S18 C17 S16 . . . 179.53(13) no
Hg S18 C17 N19 . . . 0.0(3) no
N20 N19 C17 S16 . . . -176.2(2) no
N20 N19 C17 S18 . . . 3.3(5) no
C17 N19 N20 Hg . . . -4.6(3) no
C17 N19 N20 C22 . . . 179.4(3) no
Hg N20 C22 C21 . . . 7.3(4) no
N19 N20 C22 C21 . . . -177.4(3) no
C3 C2 C7 C6 . . . 0.0(6) no
C3 C2 C7 C14 . . . -178.2(4) no
C7 C2 C3 C4 . . . -1.2(7) no
C2 C3 C4 C5 . . . 2.0(7) no
C3 C4 C5 C6 . . . -1.8(6) no
C4 C5 C6 C7 . . . 0.6(6) no
C5 C6 C7 C2 . . . 0.2(6) no
C5 C6 C7 C14 . . . 178.4(4) no
C2 C7 C14 S16 . . . 92.6(4) no
C6 C7 C14 S16 . . . -85.5(4) no
C9 C8 C13 C12 . . . 0.2(5) no
C13 C8 C9 C10 . . . 0.2(5) no
C9 C8 C15 C21 . . . 2.4(5) no
C15 C8 C9 C10 . . . 179.6(3) no
C13 C8 C15 C21 . . . -178.1(3) no
C15 C8 C13 C12 . . . -179.3(3) no
C8 C9 C10 C11 . . . 0.0(5) no
C9 C10 C11 C12 . . . -0.5(6) no
C10 C11 C12 C13 . . . 0.9(6) no
C11 C12 C13 C8 . . . -0.8(7) no
C8 C15 C21 C22 . . . -177.1(3) no
C15 C21 C22 N20 . . . -180.0(3) no
